data_4021025
loop_
_publ_author_name
'Christopher J. Cobley'
'Kelli Gardner'
'Jerzy Klosin'
'C\'eline Praquin'
'Catherine Hill'
'Gregory T. Whiteker'
'Antonio Zanotti-Gerosa'
'Jeffrey L. Petersen'
'Khalil A. Abboud'

_publ_section_title
;
 Synthesis and Application of a New Bisphosphite Ligand
 Collection for Asymmetric Hydroformylation of Allyl Cyanide
;
_journal_name_full 'Journal of Organic Chemistry'
_journal_page_first 4031
_journal_page_last 4040
_journal_paper_doi 10.1021/jo040128p
_journal_volume 69
_journal_year 2004
_chemical_formula_sum 'C64 H78 N2 O6 P2'
_chemical_formula_weight 1033.22
_space_group_IT_number 4
_symmetry_cell_setting monoclinic
_symmetry_space_group_name_Hall 'P 2yb'
_symmetry_space_group_name_H-M 'P 1 21 1'
_cell_angle_alpha 90.00
_cell_angle_beta 101.117(2)
_cell_angle_gamma 90.00
_cell_formula_units_Z 2
_cell_length_a 15.729(2)
_cell_length_b 9.8732(14)
_cell_length_c 19.745(3)
_cell_measurement_temperature 293(2)
_cell_volume 3008.7(8)
_diffrn_ambient_temperature 293(2)
_exptl_crystal_density_diffrn 1.140
_cod_duplicate_entry 4021023
_cod_original_sg_symbol_H-M 'P 21'
_cod_database_code 4021025

loop_
_symmetry_equiv_pos_as_xyz
'x, y, z'
'-x, y+1/2, -z'

loop_
_atom_site_label
_atom_site_type_symbol
_atom_site_fract_x
_atom_site_fract_y
_atom_site_fract_z
_atom_site_U_iso_or_equiv
_atom_site_adp_type
_atom_site_occupancy
_atom_site_symmetry_multiplicity
_atom_site_calc_flag
_atom_site_refinement_flags
_atom_site_disorder_assembly
_atom_site_disorder_group
P1 P 0.94684(4) 0.25036(6) 0.80749(3) 0.03944(17) Uani 1 1 d . . .
P2 P 0.45824(4) 0.27136(6) 0.81167(3) 0.03979(18) Uani 1 1 d . . .
O1 O 0.84160(8) 0.25592(15) 0.79608(8) 0.0418(4) Uani 1 1 d . . .
O2 O 0.96538(9) 0.28991(14) 0.73222(8) 0.0418(5) Uani 1 1 d . . .
O3 O 0.94694(9) 0.08445(13) 0.80454(7) 0.0385(4) Uani 1 1 d . . .
O4 O 0.55846(8) 0.26715(14) 0.79896(7) 0.0402(4) Uani 1 1 d . . .
O5 O 0.45568(9) 0.43629(13) 0.80719(7) 0.0363(4) Uani 1 1 d . . .
O6 O 0.40244(9) 0.22848(13) 0.73781(8) 0.0417(5) Uani 1 1 d . . .
C1 C 1.03145(14) 0.0340(2) 0.80433(11) 0.0334(7) Uani 1 1 d . . .
C2 C 1.07881(14) -0.0273(2) 0.86249(12) 0.0353(7) Uani 1 1 d . . .
C3 C 1.16313(14) -0.0641(2) 0.85751(12) 0.0407(7) Uani 1 1 d . . .
H3 H 1.1976 -0.1088 0.8943 0.049 Uiso 1 1 calc R . .
C4 C 1.19714(14) -0.0352(2) 0.79850(13) 0.0437(7) Uani 1 1 d . . .
C5 C 1.14695(15) 0.0202(2) 0.74134(13) 0.0449(7) Uani 1 1 d . . .
C6 C 1.05968(14) 0.0496(2) 0.74305(12) 0.0384(7) Uani 1 1 d . . .
C7 C 0.99685(14) 0.0856(2) 0.67921(11) 0.0370(7) Uani 1 1 d . . .
C8 C 0.98278(15) -0.0056(2) 0.62546(12) 0.0437(7) Uani 1 1 d . . .
C9 C 0.92966(16) 0.0335(3) 0.56415(13) 0.0560(9) Uani 1 1 d . . .
C10 C 0.89464(16) 0.1613(3) 0.55912(13) 0.0603(9) Uani 1 1 d . . .
H10 H 0.8628 0.1874 0.5164 0.072 Uiso 1 1 calc R . .
C11 C 0.90286(13) 0.2544(3) 0.61233(11) 0.0425(7) Uani 1 1 d . . .
C12 C 0.95161(14) 0.2073(2) 0.67285(12) 0.0359(7) Uani 1 1 d . . .
C13 C 1.04241(14) -0.0603(2) 0.92683(12) 0.0381(7) Uani 1 1 d . . .
C14 C 0.96125(14) -0.1449(2) 0.90744(12) 0.0447(7) Uani 1 1 d . . .
H14A H 0.9216 -0.1007 0.8711 0.067 Uiso 1 1 calc R . .
H14B H 0.9345 -0.1552 0.9469 0.067 Uiso 1 1 calc R . .
H14C H 0.9760 -0.2324 0.8920 0.067 Uiso 1 1 calc R . .
C15 C 1.02203(16) 0.0679(2) 0.96399(12) 0.0549(8) Uani 1 1 d . . .
H15A H 1.0719 0.1260 0.9720 0.082 Uiso 1 1 calc R . .
H15B H 1.0071 0.0439 1.0073 0.082 Uiso 1 1 calc R . .
H15C H 0.9743 0.1144 0.9360 0.082 Uiso 1 1 calc R . .
C16 C 1.10759(16) -0.1417(2) 0.97829(12) 0.0558(8) Uani 1 1 d . . .
H16A H 1.1203 -0.2251 0.9573 0.084 Uiso 1 1 calc R . .
H16B H 1.0836 -0.1610 1.0184 0.084 Uiso 1 1 calc R . .
H16C H 1.1599 -0.0902 0.9915 0.084 Uiso 1 1 calc R . .
C17 C 1.29189(15) -0.0695(3) 0.80158(15) 0.0631(9) Uani 1 1 d . . .
H17A H 1.2966 -0.1357 0.7669 0.095 Uiso 1 1 calc R . .
H17B H 1.3162 -0.1053 0.8463 0.095 Uiso 1 1 calc R . .
H17C H 1.3228 0.0109 0.7935 0.095 Uiso 1 1 calc R . .
C18 C 1.18441(15) 0.0539(3) 0.67899(13) 0.0586(9) Uani 1 1 d . . .
H18A H 1.2302 0.1188 0.6914 0.088 Uiso 1 1 calc R . .
H18B H 1.1400 0.0914 0.6438 0.088 Uiso 1 1 calc R . .
H18C H 1.2070 -0.0269 0.6619 0.088 Uiso 1 1 calc R . .
C19 C 1.02105(16) -0.1477(2) 0.63193(13) 0.0585(9) Uani 1 1 d . . .
H19A H 1.0658 -0.1540 0.6052 0.088 Uiso 1 1 calc R . .
H19B H 0.9764 -0.2124 0.6152 0.088 Uiso 1 1 calc R . .
H19C H 1.0451 -0.1663 0.6795 0.088 Uiso 1 1 calc R . .
C20 C 0.9074(2) -0.0614(3) 0.50368(14) 0.0873(12) Uani 1 1 d . . .
H20A H 0.8725 -0.0147 0.4655 0.131 Uiso 1 1 calc R . .
H20B H 0.8757 -0.1374 0.5163 0.131 Uiso 1 1 calc R . .
H20C H 0.9597 -0.0927 0.4906 0.131 Uiso 1 1 calc R . .
C21 C 0.85559(16) 0.3890(2) 0.60144(13) 0.0544(8) Uani 1 1 d . . .
C22 C 0.82259(19) 0.4234(3) 0.52574(15) 0.0856(11) Uani 1 1 d . . .
H22A H 0.8694 0.4167 0.5011 0.128 Uiso 1 1 calc R . .
H22B H 0.8001 0.5141 0.5221 0.128 Uiso 1 1 calc R . .
H22C H 0.7775 0.3612 0.5064 0.128 Uiso 1 1 calc R . .
C23 C 0.77752(16) 0.3859(3) 0.63580(15) 0.0723(10) Uani 1 1 d . . .
H23A H 0.7369 0.3197 0.6134 0.108 Uiso 1 1 calc R . .
H23B H 0.7506 0.4735 0.6322 0.108 Uiso 1 1 calc R . .
H23C H 0.7956 0.3624 0.6836 0.108 Uiso 1 1 calc R . .
C24 C 0.91473(17) 0.5067(3) 0.63214(16) 0.0743(11) Uani 1 1 d . . .
H24A H 0.9384 0.4883 0.6798 0.111 Uiso 1 1 calc R . .
H24B H 0.8817 0.5890 0.6286 0.111 Uiso 1 1 calc R . .
H24C H 0.9610 0.5164 0.6071 0.111 Uiso 1 1 calc R . .
C25 C 0.80285(13) 0.3609(2) 0.82531(12) 0.0365(7) Uani 1 1 d . . .
C26 C 0.83300(15) 0.4916(2) 0.82396(14) 0.0518(8) Uani 1 1 d . . .
H26 H 0.8806 0.5109 0.8040 0.062 Uiso 1 1 calc R . .
C27 C 0.79197(16) 0.5921(2) 0.85236(15) 0.0600(9) Uani 1 1 d . . .
H27 H 0.8116 0.6807 0.8509 0.072 Uiso 1 1 calc R . .
C28 C 0.72392(16) 0.5666(2) 0.88245(14) 0.0533(9) Uani 1 1 d . . .
H28 H 0.6981 0.6363 0.9029 0.064 Uiso 1 1 calc R . .
C29 C 0.69295(14) 0.4373(2) 0.88271(13) 0.0420(7) Uani 1 1 d . . .
H29 H 0.6448 0.4201 0.9022 0.050 Uiso 1 1 calc R . .
C30 C 0.73205(14) 0.3316(2) 0.85442(12) 0.0359(7) Uani 1 1 d . . .
C31 C 0.69722(13) 0.1922(2) 0.85454(12) 0.0338(6) Uani 1 1 d . . .
C32 C 0.74947(15) 0.0882(2) 0.88375(12) 0.0431(7) Uani 1 1 d . . .
H32 H 0.8072 0.1062 0.9028 0.052 Uiso 1 1 calc R . .
C33 C 0.71881(16) -0.0425(2) 0.88574(14) 0.0548(9) Uani 1 1 d . . .
H33 H 0.7549 -0.1110 0.9071 0.066 Uiso 1 1 calc R . .
C34 C 0.63575(16) -0.0697(2) 0.85626(14) 0.0584(9) Uani 1 1 d . . .
H34 H 0.6155 -0.1583 0.8553 0.070 Uiso 1 1 calc R . .
C35 C 0.58082(15) 0.0326(2) 0.82766(13) 0.0516(8) Uani 1 1 d . . .
H35 H 0.5234 0.0136 0.8082 0.062 Uiso 1 1 calc R . .
C36 C 0.61154(14) 0.1631(2) 0.82807(12) 0.0383(7) Uani 1 1 d . . .
C37 C 0.37158(13) 0.4864(2) 0.80787(11) 0.0313(6) Uani 1 1 d . . .
C38 C 0.35270(14) 0.5506(2) 0.86495(12) 0.0349(7) Uani 1 1 d . . .
C39 C 0.26642(14) 0.5843(2) 0.86114(12) 0.0396(7) Uani 1 1 d . . .
H39 H 0.2507 0.6297 0.8981 0.048 Uiso 1 1 calc R . .
C40 C 0.20302(14) 0.5536(2) 0.80494(13) 0.0423(7) Uani 1 1 d . . .
C41 C 0.22375(15) 0.4935(2) 0.74781(12) 0.0381(7) Uani 1 1 d . . .
C42 C 0.31211(13) 0.4666(2) 0.74715(11) 0.0338(6) Uani 1 1 d . . .
C43 C 0.34099(14) 0.4287(2) 0.68314(12) 0.0382(7) Uani 1 1 d . . .
C44 C 0.32813(15) 0.5189(3) 0.62779(12) 0.0489(8) Uani 1 1 d . . .
C45 C 0.34871(16) 0.4753(3) 0.56631(13) 0.0593(9) Uani 1 1 d . . .
C46 C 0.38491(16) 0.3494(3) 0.56185(13) 0.0632(9) Uani 1 1 d . . .
H46 H 0.3974 0.3232 0.5196 0.076 Uiso 1 1 calc R . .
C47 C 0.40363(14) 0.2606(3) 0.61586(13) 0.0519(8) Uani 1 1 d . . .
C48 C 0.38482(14) 0.3078(2) 0.67750(12) 0.0408(7) Uani 1 1 d . . .
C49 C 0.42155(14) 0.5885(2) 0.92768(11) 0.0340(6) Uani 1 1 d . . .
C50 C 0.46068(16) 0.4609(2) 0.96622(13) 0.0516(8) Uani 1 1 d . . .
H50A H 0.4153 0.4079 0.9794 0.077 Uiso 1 1 calc R . .
H50B H 0.5016 0.4870 1.0068 0.077 Uiso 1 1 calc R . .
H50C H 0.4896 0.4083 0.9366 0.077 Uiso 1 1 calc R . .
C51 C 0.49203(15) 0.6731(2) 0.90627(13) 0.0495(8) Uani 1 1 d . . .
H51A H 0.5186 0.6227 0.8743 0.074 Uiso 1 1 calc R . .
H51B H 0.5349 0.6954 0.9463 0.074 Uiso 1 1 calc R . .
H51C H 0.4673 0.7548 0.8846 0.074 Uiso 1 1 calc R . .
C52 C 0.38451(16) 0.6719(2) 0.97986(12) 0.0524(8) Uani 1 1 d . . .
H52A H 0.3565 0.7511 0.9577 0.079 Uiso 1 1 calc R . .
H52B H 0.4305 0.6989 1.0168 0.079 Uiso 1 1 calc R . .
H52C H 0.3431 0.6186 0.9981 0.079 Uiso 1 1 calc R . .
C53 C 0.10989(15) 0.5844(3) 0.80776(14) 0.0568(9) Uani 1 1 d . . .
H53A H 0.1072 0.6298 0.8503 0.085 Uiso 1 1 calc R . .
H53B H 0.0776 0.5014 0.8052 0.085 Uiso 1 1 calc R . .
H53C H 0.0855 0.6415 0.7696 0.085 Uiso 1 1 calc R . .
C54 C 0.15511(15) 0.4554(3) 0.68707(13) 0.0540(8) Uani 1 1 d . . .
H54A H 0.1101 0.4057 0.7027 0.081 Uiso 1 1 calc R . .
H54B H 0.1801 0.4000 0.6560 0.081 Uiso 1 1 calc R . .
H54C H 0.1312 0.5359 0.6636 0.081 Uiso 1 1 calc R . .
C55 C 0.29241(16) 0.6555(3) 0.63278(13) 0.0560(8) Uani 1 1 d . . .
H55A H 0.2354 0.6604 0.6048 0.084 Uiso 1 1 calc R . .
H55B H 0.3292 0.7210 0.6169 0.084 Uiso 1 1 calc R . .
H55C H 0.2894 0.6744 0.6800 0.084 Uiso 1 1 calc R . .
C56 C 0.33644(19) 0.5660(3) 0.50311(14) 0.0846(11) Uani 1 1 d . . .
H56A H 0.3684 0.6484 0.5143 0.127 Uiso 1 1 calc R . .
H56B H 0.2760 0.5866 0.4885 0.127 Uiso 1 1 calc R . .
H56C H 0.3571 0.5203 0.4665 0.127 Uiso 1 1 calc R . .
C57 C 0.44519(16) 0.1266(3) 0.60581(14) 0.0612(9) Uani 1 1 d . . .
C58 C 0.4003(2) 0.0106(3) 0.6363(2) 0.1109(13) Uani 1 1 d . . .
H58A H 0.3990 0.0299 0.6837 0.166 Uiso 1 1 calc R . .
H58B H 0.4315 -0.0721 0.6334 0.166 Uiso 1 1 calc R . .
H58C H 0.3421 0.0012 0.6108 0.166 Uiso 1 1 calc R . .
C59 C 0.54146(16) 0.1261(3) 0.64178(15) 0.0682(10) Uani 1 1 d . . .
H59A H 0.5712 0.1987 0.6238 0.102 Uiso 1 1 calc R . .
H59B H 0.5673 0.0413 0.6333 0.102 Uiso 1 1 calc R . .
H59C H 0.5457 0.1382 0.6906 0.102 Uiso 1 1 calc R . .
C60 C 0.44139(19) 0.0928(3) 0.53008(16) 0.0949(12) Uani 1 1 d . . .
H60A H 0.3827 0.1005 0.5054 0.142 Uiso 1 1 calc R . .
H60B H 0.4615 0.0019 0.5262 0.142 Uiso 1 1 calc R . .
H60C H 0.4775 0.1546 0.5109 0.142 Uiso 1 1 calc R . .

loop_
_atom_site_aniso_label
_atom_site_aniso_U_11
_atom_site_aniso_U_22
_atom_site_aniso_U_33
_atom_site_aniso_U_23
_atom_site_aniso_U_13
_atom_site_aniso_U_12
P1 0.0304(3) 0.0417(3) 0.0476(4) 0.0010(3) 0.0110(3) -0.0007(3)
P2 0.0320(3) 0.0377(3) 0.0506(4) -0.0024(3) 0.0104(3) -0.0016(3)
O1 0.0249(7) 0.0397(7) 0.0635(10) -0.0069(9) 0.0147(7) -0.0060(8)
O2 0.0343(8) 0.0418(8) 0.0509(9) 0.0051(8) 0.0124(7) 0.0002(7)
O3 0.0304(8) 0.0401(8) 0.0472(9) 0.0071(8) 0.0128(7) 0.0028(7)
O4 0.0251(7) 0.0380(7) 0.0579(9) 0.0030(9) 0.0088(7) -0.0014(8)
O5 0.0247(8) 0.0420(8) 0.0423(9) -0.0018(8) 0.0067(7) 0.0030(7)
O6 0.0315(8) 0.0399(8) 0.0524(10) -0.0101(7) 0.0048(8) -0.0114(7)
C1 0.0278(12) 0.0332(10) 0.0363(14) -0.0041(11) -0.0015(11) 0.0032(11)
C2 0.0354(13) 0.0322(11) 0.0386(13) 0.0003(11) 0.0080(11) -0.0041(11)
C3 0.0368(13) 0.0394(12) 0.0464(15) 0.0058(12) 0.0095(12) 0.0045(12)
C4 0.0310(13) 0.0406(12) 0.0585(16) 0.0004(13) 0.0066(13) 0.0084(11)
C5 0.0404(13) 0.0461(13) 0.0543(15) 0.0089(12) 0.0242(12) 0.0024(12)
C6 0.0334(13) 0.0369(12) 0.0443(15) -0.0020(11) 0.0061(12) 0.0037(11)
C7 0.0312(12) 0.0447(12) 0.0353(13) 0.0012(12) 0.0074(11) -0.0063(11)
C8 0.0356(13) 0.0605(14) 0.0348(14) 0.0002(13) 0.0061(12) -0.0020(13)
C9 0.0494(16) 0.0713(16) 0.0470(16) -0.0049(14) 0.0084(14) -0.0055(15)
C10 0.0418(15) 0.0904(18) 0.0465(16) 0.0270(16) 0.0030(13) -0.0024(16)
C11 0.0331(12) 0.0611(13) 0.0351(12) 0.0045(14) 0.0113(11) -0.0075(13)
C12 0.0302(12) 0.0416(12) 0.0367(13) 0.0038(11) 0.0087(11) -0.0099(11)
C13 0.0380(13) 0.0360(11) 0.0387(14) 0.0044(11) 0.0035(12) 0.0052(11)
C14 0.0408(13) 0.0461(12) 0.0487(15) 0.0066(13) 0.0123(12) 0.0017(12)
C15 0.0666(17) 0.0549(15) 0.0476(15) -0.0004(13) 0.0218(14) 0.0047(14)
C16 0.0619(17) 0.0579(14) 0.0460(16) 0.0111(14) 0.0068(14) -0.0025(15)
C17 0.0419(15) 0.0653(15) 0.087(2) 0.0154(16) 0.0236(15) 0.0020(14)
C18 0.0443(15) 0.0706(16) 0.0652(18) 0.0043(15) 0.0215(14) 0.0001(14)
C19 0.0617(17) 0.0628(15) 0.0524(17) -0.0006(15) 0.0142(14) -0.0086(16)
C20 0.080(2) 0.110(2) 0.062(2) -0.013(2) -0.0117(19) 0.002(2)
C21 0.0358(14) 0.0655(16) 0.0604(17) 0.0233(14) 0.0057(14) 0.0058(13)
C22 0.069(2) 0.111(2) 0.076(2) 0.0419(19) 0.0121(18) 0.0309(19)
C23 0.0475(16) 0.0809(18) 0.090(2) 0.0167(17) 0.0164(16) 0.0191(15)
C24 0.0515(17) 0.0616(17) 0.102(2) 0.0244(17) -0.0038(18) 0.0000(15)
C25 0.0226(11) 0.0386(11) 0.0478(14) 0.0004(12) 0.0059(11) 0.0088(11)
C26 0.0340(13) 0.0362(12) 0.089(2) 0.0048(13) 0.0219(14) 0.0004(11)
C27 0.0479(16) 0.0308(11) 0.101(2) -0.0006(15) 0.0144(16) -0.0058(13)
C28 0.0366(14) 0.0339(12) 0.089(2) -0.0116(14) 0.0112(15) -0.0034(12)
C29 0.0284(12) 0.0348(11) 0.0620(16) -0.0039(12) 0.0069(12) 0.0103(11)
C30 0.0299(12) 0.0365(11) 0.0398(14) -0.0016(11) 0.0025(11) 0.0034(11)
C31 0.0263(11) 0.0323(11) 0.0469(14) -0.0006(11) 0.0168(11) 0.0066(10)
C32 0.0394(13) 0.0394(11) 0.0547(15) 0.0103(12) 0.0192(12) 0.0035(12)
C33 0.0466(15) 0.0412(13) 0.0779(19) 0.0130(14) 0.0156(15) 0.0063(12)
C34 0.0457(15) 0.0293(11) 0.105(2) 0.0035(14) 0.0258(15) -0.0024(12)
C35 0.0360(13) 0.0337(11) 0.089(2) -0.0086(13) 0.0232(14) -0.0085(11)
C36 0.0263(12) 0.0418(11) 0.0467(15) 0.0021(12) 0.0069(12) 0.0038(12)
C37 0.0257(12) 0.0339(11) 0.0361(13) -0.0023(10) 0.0103(11) -0.0023(10)
C38 0.0312(12) 0.0284(10) 0.0465(14) -0.0021(11) 0.0111(11) 0.0005(10)
C39 0.0400(14) 0.0401(12) 0.0393(14) -0.0078(12) 0.0093(12) 0.0042(12)
C40 0.0289(13) 0.0456(12) 0.0525(16) -0.0147(13) 0.0078(12) 0.0071(12)
C41 0.0369(13) 0.0408(12) 0.0345(14) -0.0050(11) 0.0015(12) -0.0018(11)
C42 0.0262(12) 0.0386(12) 0.0397(13) -0.0073(11) 0.0136(11) -0.0027(10)
C43 0.0240(12) 0.0503(13) 0.0393(14) -0.0036(12) 0.0038(11) -0.0090(12)
C44 0.0298(13) 0.0815(17) 0.0359(14) -0.0035(14) 0.0075(12) -0.0082(14)
C45 0.0428(15) 0.093(2) 0.0425(16) 0.0062(16) 0.0087(13) -0.0012(16)
C46 0.0431(15) 0.112(2) 0.0358(15) -0.0221(17) 0.0102(13) -0.0103(17)
C47 0.0354(13) 0.0710(15) 0.0523(15) -0.0183(16) 0.0155(12) -0.0075(15)
C48 0.0237(12) 0.0529(13) 0.0438(15) -0.0038(12) 0.0015(12) -0.0070(11)
C49 0.0289(12) 0.0426(11) 0.0293(13) -0.0057(11) 0.0023(11) 0.0022(11)
C50 0.0534(16) 0.0518(14) 0.0457(16) 0.0055(13) 0.0005(14) 0.0125(13)
C51 0.0424(14) 0.0526(14) 0.0551(16) -0.0046(14) 0.0134(13) -0.0084(13)
C52 0.0551(16) 0.0513(14) 0.0530(16) -0.0096(14) 0.0162(14) -0.0029(14)
C53 0.0339(14) 0.0689(16) 0.0679(18) -0.0209(15) 0.0106(14) 0.0001(14)
C54 0.0365(14) 0.0730(17) 0.0515(17) -0.0022(15) 0.0060(13) -0.0018(14)
C55 0.0424(15) 0.0716(16) 0.0507(17) 0.0099(16) 0.0010(14) -0.0014(15)
C56 0.070(2) 0.135(3) 0.0522(18) 0.021(2) 0.0214(16) 0.011(2)
C57 0.0375(14) 0.0814(18) 0.0710(18) -0.0329(15) 0.0262(13) -0.0118(14)
C58 0.090(2) 0.0723(19) 0.191(3) -0.054(2) 0.076(2) -0.0242(18)
C59 0.0522(17) 0.0845(19) 0.0712(19) -0.0201(16) 0.0204(15) 0.0080(16)
C60 0.067(2) 0.128(2) 0.087(2) -0.050(2) 0.0066(19) 0.015(2)

loop_
_geom_bond_atom_site_label_1
_geom_bond_atom_site_label_2
_geom_bond_distance
_geom_bond_site_symmetry_2
_geom_bond_publ_flag
P1 O2 1.6166(16) . ?
P1 O1 1.6279(14) . ?
P1 O3 1.6391(15) . ?
P2 O6 1.6072(15) . ?
P2 O5 1.6309(15) . ?
P2 O4 1.6438(15) . ?
O1 C25 1.384(3) . ?
O2 C12 1.410(3) . ?
O3 C1 1.420(3) . ?
O4 C36 1.378(2) . ?
O5 C37 1.415(2) . ?
O6 C48 1.407(3) . ?
C1 C6 1.375(3) . ?
C1 C2 1.382(3) . ?
C2 C3 1.397(3) . ?
C2 C13 1.526(3) . ?
C3 C4 1.402(3) . ?
C4 C5 1.361(3) . ?
C4 C17 1.518(3) . ?
C5 C6 1.410(3) . ?
C5 C18 1.501(3) . ?
C6 C7 1.487(3) . ?
C7 C8 1.377(3) . ?
C7 C12 1.390(3) . ?
C8 C9 1.387(3) . ?
C8 C19 1.522(3) . ?
C9 C10 1.372(4) . ?
C9 C20 1.505(4) . ?
C10 C11 1.383(3) . ?
C11 C12 1.370(3) . ?
C11 C21 1.518(3) . ?
C13 C14 1.512(3) . ?
C13 C16 1.525(3) . ?
C13 C15 1.528(3) . ?
C21 C23 1.513(4) . ?
C21 C22 1.523(4) . ?
C21 C24 1.538(3) . ?
C25 C26 1.377(3) . ?
C25 C30 1.379(3) . ?
C26 C27 1.362(3) . ?
C27 C28 1.344(4) . ?
C28 C29 1.367(3) . ?
C29 C30 1.383(3) . ?
C30 C31 1.482(3) . ?
C31 C32 1.371(3) . ?
C31 C36 1.378(3) . ?
C32 C33 1.381(3) . ?
C33 C34 1.351(3) . ?
C34 C35 1.377(3) . ?
C35 C36 1.376(3) . ?
C37 C38 1.375(3) . ?
C37 C42 1.385(3) . ?
C38 C39 1.385(3) . ?
C38 C49 1.526(3) . ?
C39 C40 1.375(3) . ?
C40 C41 1.368(3) . ?
C40 C53 1.508(3) . ?
C41 C42 1.418(3) . ?
C41 C54 1.499(3) . ?
C42 C43 1.471(3) . ?
C43 C48 1.394(3) . ?
C43 C44 1.394(3) . ?
C44 C45 1.384(4) . ?
C44 C55 1.472(4) . ?
C45 C46 1.377(4) . ?
C45 C56 1.517(4) . ?
C46 C47 1.368(4) . ?
C47 C48 1.388(3) . ?
C47 C57 1.506(4) . ?
C49 C51 1.512(3) . ?
C49 C52 1.520(3) . ?
C49 C50 1.537(3) . ?
C57 C60 1.522(4) . ?
C57 C58 1.529(4) . ?
C57 C59 1.544(3) . ?

loop_
_cod_related_entry_id
_cod_related_entry_database
_cod_related_entry_code
1 ChemSpider 9990139
